data_7241806
loop_
_publ_author_name
'Chahine, Ali Y.'
'Turner, David R.'
'Batten, Stuart R.'

_publ_section_title
;
 Crystal engineering of coordination polymers using flexible
 tetracarboxylate linkers with embedded cyclohexyldiamine cores
;
_journal_issue 3
_journal_name_full CrystEngComm
_journal_page_first 569
_journal_page_last 590
_journal_paper_doi 10.1039/D0CE01620A
_journal_volume 23
_journal_year 2021
_chemical_formula_moiety 'C68 H72 Cd2 N4 O14'
_chemical_formula_sum 'C68 H72 Cd2 N4 O14'
_chemical_formula_weight 1394.09
_space_group_crystal_system monoclinic
_space_group_IT_number 14
_space_group_name_Hall '-P 2ybc'
_space_group_name_H-M_alt 'P 1 21/c 1'
_atom_sites_solution_hydrogens mixed
_audit_creation_date 2020-03-30
_audit_creation_method
;
Olex2 1.3
(compiled 2020.02.04 svn.rd84adfe8 for OlexSys, GUI svn.r6032)
;
_audit_update_record
;
2020-11-06 deposited with the CCDC.	2020-11-26 downloaded from the CCDC.
;
_cell_angle_alpha 90
_cell_angle_beta 95.24(3)
_cell_angle_gamma 90
_cell_formula_units_Z 2
_cell_length_a 22.930(5)
_cell_length_b 17.330(4)
_cell_length_c 8.0300(16)
_cell_measurement_reflns_used 6487
_cell_measurement_temperature 100(2)
_cell_measurement_theta_max 26.371
_cell_measurement_theta_min 0.892
_cell_volume 3177.6(12)
_computing_cell_refinement 'XDS (Kabsch, 1993)'
_computing_data_collection 'AS QEGUI'
_computing_data_reduction 'XDS (Kabsch, 1993)'
_computing_molecular_graphics 'Olex2 1.3 (Dolomanov et al., 2009)'
_computing_publication_material 'Olex2 1.3 (Dolomanov et al., 2009)'
_computing_structure_refinement 'SHELXL 2018/3 (Sheldrick, 2015)'
_computing_structure_solution 'SHELXT 2018/2 (Sheldrick, 2018)'
_diffrn_ambient_temperature 100(2)
_diffrn_measured_fraction_theta_full 1.000
_diffrn_measured_fraction_theta_max 1.000
_diffrn_measurement_device_type 'Dectris Eiger 16M'
_diffrn_measurement_method 'Omega Scan'
_diffrn_radiation_type Synchrotron
_diffrn_radiation_wavelength 0.710757
_diffrn_reflns_av_R_equivalents 0.0310
_diffrn_reflns_av_unetI/netI 0.0137
_diffrn_reflns_Laue_measured_fraction_full 1.000
_diffrn_reflns_Laue_measured_fraction_max 1.000
_diffrn_reflns_limit_h_max 28
_diffrn_reflns_limit_h_min -28
_diffrn_reflns_limit_k_max 21
_diffrn_reflns_limit_k_min -21
_diffrn_reflns_limit_l_max 10
_diffrn_reflns_limit_l_min -10
_diffrn_reflns_number 63679
_diffrn_reflns_point_group_measured_fraction_full 1.000
_diffrn_reflns_point_group_measured_fraction_max 1.000
_diffrn_reflns_theta_full 25.242
_diffrn_reflns_theta_max 26.371
_diffrn_reflns_theta_min 0.892
_diffrn_source 'MX1 Beamline Australian Synchrotron'
_exptl_absorpt_coefficient_mu 0.738
_exptl_absorpt_correction_type multi-scan
_exptl_absorpt_process_details 'XDS (Kabsch, 1993)'
_exptl_crystal_colour colourless
_exptl_crystal_density_diffrn 1.457
_exptl_crystal_description plate
_exptl_crystal_F_000 1432
_exptl_crystal_size_max 0.2
_exptl_crystal_size_mid 0.15
_exptl_crystal_size_min 0.10
_exptl_transmission_factor_max 0.4332
_exptl_transmission_factor_min 0.3584
_refine_diff_density_max 0.409
_refine_diff_density_min -1.410
_refine_diff_density_rms 0.063
_refine_ls_extinction_method none
_refine_ls_goodness_of_fit_ref 1.061
_refine_ls_hydrogen_treatment constr
_refine_ls_matrix_type full
_refine_ls_number_parameters 401
_refine_ls_number_reflns 6487
_refine_ls_number_restraints 0
_refine_ls_restrained_S_all 1.061
_refine_ls_R_factor_all 0.0371
_refine_ls_R_factor_gt 0.0320
_refine_ls_shift/su_max 0.001
_refine_ls_shift/su_mean 0.000
_refine_ls_structure_factor_coef Fsqd
_refine_ls_weighting_details 'w=1/[\s^2^(Fo^2^)+(0.0455P)^2^+2.2792P] where P=(Fo^2^+2Fc^2^)/3'
_refine_ls_weighting_scheme calc
_refine_ls_wR_factor_gt 0.0808
_refine_ls_wR_factor_ref 0.0839
_reflns_Friedel_coverage 0.000
_reflns_number_gt 5726
_reflns_number_total 6487
_reflns_threshold_expression 'I > 2\s(I)'
_cod_data_source_file d0ce01620a2.cif
_cod_data_source_block 3
_cod_depositor_comments
;
The following automatic conversions were performed:

data item '_exptl_absorpt_correction_type' value 'Multi-Scan' was
changed to 'multi-scan' in accordance with the
/home/data/users/saulius/crontab/automatic-downloads/rss-feeds/RSC/lib/dictionaries/cif_core.dic
dictionary named 'cif_core.dic' version 2.4.2 last updated on
2011-04-26.

Automatic conversion script
Id: cif_fix_values 7556 2019-12-06 15:28:31Z antanas 

 Adding full bibliography for 7241796--7241816.cif.
;
_cod_original_cell_volume 3177.6(11)
_cod_database_code 7241806
_shelx_shelxl_version_number 2018/3
_shelx_space_group_comment
;
The symmetry employed for this shelxl refinement is uniquely defined
by the following loop, which should always be used as a source of
symmetry information in preference to the above space-group names.
They are only intended as comments.
;
_olex2_refinement_description
;
1. Fixed Uiso
 At 1.2 times of:
  All C(H) groups, All C(H,H) groups
 At 1.5 times of:
  All C(H,H,H) groups, All O(H,H) groups
2.a Rotating group:
 O5(H5A,H5B), O7(H7A,H7B)
2.b Ternary CH refined with riding coordinates:
 C15(H15)
2.c Secondary CH2 refined with riding coordinates:
 C14(H14A,H14B), C16(H16A,H16B), C17(H17A,H17B), C18(H18A,H18B)
2.d Aromatic/amide H refined with riding coordinates:
 C3(H3), C4(H4), C6(H6), C7(H7), C9(H9), C10(H10), C12(H12), C13(H13),
 C20(H20), C21(H21), C23(H23), C24(H24), C26(H26), C27(H27), C30(H30), C31(H31),
  C32(H32)
2.e Idealised Me refined as rotating group:
 C33(H33A,H33B,H33C), C34(H34A,H34B,H34C)
;
_olex2_submission_special_instructions 'No special instructions were received'

loop_
_space_group_symop_operation_xyz
'x, y, z'
'-x, y+1/2, -z+1/2'
'-x, -y, -z'
'x, -y-1/2, z-1/2'

loop_
_atom_site_label
_atom_site_type_symbol
_atom_site_fract_x
_atom_site_fract_y
_atom_site_fract_z
_atom_site_U_iso_or_equiv
_atom_site_adp_type
_atom_site_occupancy
_atom_site_site_symmetry_order
_atom_site_calc_flag
_atom_site_refinement_flags_posn
_atom_site_refinement_flags_adp
_atom_site_refinement_flags_occupancy
_atom_site_disorder_assembly
_atom_site_disorder_group
Cd1 Cd 0.94762(2) 0.37610(2) 1.04984(2) 0.03231(7) Uani 1 1 d . . . . .
O1 O 0.02772(8) 0.29654(11) -0.0832(2) 0.0438(4) Uani 1 1 d . . . . .
O2 O 0.04819(8) 0.38848(10) 0.1021(2) 0.0372(4) Uani 1 1 d . . . . .
O3 O 0.88323(7) 0.31392(10) 0.8717(2) 0.0377(4) Uani 1 1 d . . . . .
O4 O 0.83688(8) 0.41269(11) 0.9729(2) 0.0415(4) Uani 1 1 d . . . . .
O5 O 0.95195(7) 0.46032(10) 0.8283(2) 0.0375(4) Uani 1 1 d . . . . .
H5A H 0.943858 0.505882 0.859387 0.056 Uiso 1 1 d R U . . .
H5B H 0.987157 0.463481 0.802485 0.056 Uiso 1 1 d R U . . .
O6 O 0.93949(7) 0.48186(9) 1.2226(2) 0.0356(4) Uani 1 1 d . . . . .
O7 O 0.94480(8) 0.30296(11) 1.2779(2) 0.0450(4) Uani 1 1 d . . . . .
H7A H 0.919122 0.267878 1.259069 0.068 Uiso 1 1 d R U . . .
H7B H 0.976922 0.278504 1.295834 0.068 Uiso 1 1 d R U . . .
N1 N 0.52189(9) 0.39268(13) -0.2266(3) 0.0384(5) Uani 1 1 d . . . . .
N2 N 0.89065(9) 0.54515(12) 1.4133(2) 0.0359(4) Uani 1 1 d . . . . .
C1 C 0.06348(10) 0.34055(14) -0.0055(3) 0.0336(5) Uani 1 1 d . . . . .
C2 C 0.12674(10) 0.33888(13) -0.0395(3) 0.0317(5) Uani 1 1 d . . . . .
C3 C 0.16445(11) 0.39821(14) 0.0183(3) 0.0343(5) Uani 1 1 d . . . . .
H3 H 0.150477 0.438149 0.081000 0.041 Uiso 1 1 calc R U . . .
C4 C 0.22248(11) 0.39822(15) -0.0168(3) 0.0369(5) Uani 1 1 d . . . . .
H4 H 0.246865 0.438565 0.021584 0.044 Uiso 1 1 calc R U . . .
C5 C 0.24493(11) 0.33850(14) -0.1089(3) 0.0351(5) Uani 1 1 d . . . . .
C6 C 0.20651(11) 0.27957(14) -0.1681(3) 0.0373(5) Uani 1 1 d . . . . .
H6 H 0.220245 0.239505 -0.230940 0.045 Uiso 1 1 calc R U . . .
C7 C 0.14846(11) 0.28035(14) -0.1341(3) 0.0358(5) Uani 1 1 d . . . . .
H7 H 0.123603 0.241013 -0.175398 0.043 Uiso 1 1 calc R U . . .
C8 C 0.30732(11) 0.33756(14) -0.1416(3) 0.0376(5) Uani 1 1 d . . . . .
C9 C 0.35077(11) 0.36315(15) -0.0218(3) 0.0412(6) Uani 1 1 d . . . . .
H9 H 0.340141 0.384037 0.077755 0.049 Uiso 1 1 calc R U . . .
C10 C 0.40947(12) 0.35808(16) -0.0481(4) 0.0446(6) Uani 1 1 d . . . . .
H10 H 0.437563 0.375282 0.034451 0.054 Uiso 1 1 calc R U . . .
C11 C 0.42716(12) 0.32780(15) -0.1952(3) 0.0424(6) Uani 1 1 d . . . . .
C12 C 0.38363(13) 0.30622(18) -0.3181(4) 0.0505(7) Uani 1 1 d . . . . .
H12 H 0.394185 0.288589 -0.420571 0.061 Uiso 1 1 calc R U . . .
C13 C 0.32489(12) 0.31035(17) -0.2916(4) 0.0492(7) Uani 1 1 d . . . . .
H13 H 0.296790 0.294651 -0.375572 0.059 Uiso 1 1 calc R U . . .
C14 C 0.49103(12) 0.31878(16) -0.2203(4) 0.0445(6) Uani 1 1 d . . . . .
H14A H 0.509702 0.287991 -0.129649 0.053 Uiso 1 1 calc R U . . .
H14B H 0.494574 0.291052 -0.323837 0.053 Uiso 1 1 calc R U . . .
C15 C 0.49776(10) 0.44312(14) -0.3638(3) 0.0370(5) Uani 1 1 d . . . . .
H15 H 0.455068 0.441862 -0.362716 0.044 Uiso 1 1 calc R U . . .
C16 C 0.51671(11) 0.52622(15) -0.3282(3) 0.0405(5) Uani 1 1 d . . . . .
H16A H 0.558998 0.529729 -0.325719 0.049 Uiso 1 1 calc R U . . .
H16B H 0.505644 0.541297 -0.219057 0.049 Uiso 1 1 calc R U . . .
C17 C 0.48874(12) 0.58158(15) -0.4603(3) 0.0407(5) Uani 1 1 d . . . . .
H17A H 0.503557 0.633317 -0.437737 0.049 Uiso 1 1 calc R U . . .
H17B H 0.446670 0.582448 -0.454560 0.049 Uiso 1 1 calc R U . . .
C18 C 0.58470(11) 0.37842(16) -0.2292(3) 0.0423(6) Uani 1 1 d . . . . .
H18A H 0.601582 0.419753 -0.290606 0.051 Uiso 1 1 calc R U . . .
H18B H 0.590108 0.330687 -0.288970 0.051 Uiso 1 1 calc R U . . .
C19 C 0.61744(11) 0.37291(15) -0.0580(3) 0.0378(5) Uani 1 1 d . . . . .
C20 C 0.65407(11) 0.31094(15) -0.0153(3) 0.0399(5) Uani 1 1 d . . . . .
H20 H 0.654534 0.268978 -0.087366 0.048 Uiso 1 1 calc R U . . .
C21 C 0.68996(11) 0.31063(15) 0.1330(3) 0.0378(5) Uani 1 1 d . . . . .
H21 H 0.714313 0.268573 0.158861 0.045 Uiso 1 1 calc R U . . .
C22 C 0.69015(10) 0.37245(14) 0.2443(3) 0.0347(5) Uani 1 1 d . . . . .
C23 C 0.65205(11) 0.43372(15) 0.2024(3) 0.0409(5) Uani 1 1 d . . . . .
H23 H 0.650708 0.475279 0.275215 0.049 Uiso 1 1 calc R U . . .
C24 C 0.61636(11) 0.43341(16) 0.0543(3) 0.0426(6) Uani 1 1 d . . . . .
H24 H 0.591091 0.474646 0.029479 0.051 Uiso 1 1 calc R U . . .
C25 C 0.72920(10) 0.37186(13) 0.4018(3) 0.0342(5) Uani 1 1 d . . . . .
C26 C 0.78330(11) 0.33411(14) 0.4104(3) 0.0370(5) Uani 1 1 d . . . . .
H26 H 0.795595 0.311089 0.315021 0.044 Uiso 1 1 calc R U . . .
C27 C 0.81885(11) 0.33058(14) 0.5597(3) 0.0371(5) Uani 1 1 d . . . . .
H27 H 0.854397 0.304507 0.563544 0.045 Uiso 1 1 calc R U . . .
C28 C 0.80198(10) 0.36554(13) 0.7034(3) 0.0340(5) Uani 1 1 d . . . . .
C29 C 0.84216(11) 0.36461(14) 0.8614(3) 0.0358(5) Uani 1 1 d . . . . .
C30 C 0.74872(11) 0.40489(14) 0.6956(3) 0.0370(5) Uani 1 1 d . . . . .
H30 H 0.737208 0.429564 0.790141 0.044 Uiso 1 1 calc R U . . .
C31 C 0.71312(11) 0.40713(15) 0.5474(3) 0.0372(5) Uani 1 1 d . . . . .
H31 H 0.677430 0.432827 0.544379 0.045 Uiso 1 1 calc R U . . .
C32 C 0.89488(11) 0.49286(14) 1.2968(3) 0.0353(5) Uani 1 1 d . . . . .
H32 H 0.862375 0.461958 1.267813 0.042 Uiso 1 1 calc R U . . .
C33 C 0.83611(13) 0.55589(18) 1.4907(4) 0.0500(7) Uani 1 1 d . . . . .
H33A H 0.821288 0.606869 1.466641 0.075 Uiso 1 1 calc R U . . .
H33B H 0.843268 0.549388 1.609547 0.075 Uiso 1 1 calc R U . . .
H33C H 0.807886 0.518470 1.446902 0.075 Uiso 1 1 calc R U . . .
C34 C 0.93991(12) 0.59601(16) 1.4667(3) 0.0428(6) Uani 1 1 d . . . . .
H34A H 0.976021 0.570847 1.447832 0.064 Uiso 1 1 calc R U . . .
H34B H 0.939497 0.607383 1.583601 0.064 Uiso 1 1 calc R U . . .
H34C H 0.936485 0.643119 1.403673 0.064 Uiso 1 1 calc R U . . .

loop_
_atom_site_aniso_label
_atom_site_aniso_U_11
_atom_site_aniso_U_22
_atom_site_aniso_U_33
_atom_site_aniso_U_23
_atom_site_aniso_U_13
_atom_site_aniso_U_12
Cd1 0.03393(10) 0.03328(10) 0.02942(10) -0.00092(6) 0.00123(7) -0.00107(6)
O1 0.0355(9) 0.0495(11) 0.0459(10) -0.0084(8) 0.0005(8) -0.0055(8)
O2 0.0383(9) 0.0385(9) 0.0353(9) -0.0003(7) 0.0063(7) 0.0028(7)
O3 0.0368(9) 0.0372(9) 0.0381(9) -0.0037(7) -0.0019(7) -0.0011(7)
O4 0.0427(10) 0.0421(10) 0.0390(9) -0.0095(8) 0.0004(7) -0.0015(8)
O5 0.0379(9) 0.0391(9) 0.0356(9) 0.0005(7) 0.0038(7) -0.0007(7)
O6 0.0364(9) 0.0367(9) 0.0340(8) -0.0040(7) 0.0044(7) -0.0024(7)
O7 0.0398(9) 0.0448(10) 0.0492(10) 0.0106(8) -0.0031(8) -0.0039(8)
N1 0.0302(10) 0.0465(12) 0.0381(11) 0.0092(9) 0.0010(8) 0.0018(9)
N2 0.0433(11) 0.0370(11) 0.0279(9) -0.0011(8) 0.0053(8) -0.0019(9)
C1 0.0371(12) 0.0347(12) 0.0288(11) 0.0054(9) 0.0007(9) 0.0019(10)
C2 0.0346(12) 0.0338(12) 0.0262(10) 0.0024(9) 0.0002(9) 0.0002(9)
C3 0.0370(12) 0.0333(11) 0.0320(11) -0.0033(9) 0.0003(9) 0.0037(10)
C4 0.0386(13) 0.0349(12) 0.0366(12) -0.0037(10) 0.0007(10) -0.0041(10)
C5 0.0371(12) 0.0358(12) 0.0326(11) -0.0013(9) 0.0048(9) -0.0023(10)
C6 0.0411(13) 0.0343(12) 0.0370(12) -0.0061(10) 0.0063(10) -0.0005(10)
C7 0.0402(13) 0.0344(12) 0.0328(12) -0.0021(9) 0.0025(9) -0.0044(10)
C8 0.0380(13) 0.0350(12) 0.0399(13) -0.0023(10) 0.0051(10) -0.0027(10)
C9 0.0396(13) 0.0435(14) 0.0406(13) -0.0047(11) 0.0042(10) -0.0004(11)
C10 0.0399(14) 0.0463(14) 0.0469(15) -0.0025(12) 0.0005(11) -0.0015(11)
C11 0.0412(14) 0.0399(14) 0.0471(14) 0.0031(11) 0.0084(11) -0.0013(11)
C12 0.0483(15) 0.0559(17) 0.0492(15) -0.0134(13) 0.0149(12) -0.0072(13)
C13 0.0428(14) 0.0576(17) 0.0479(15) -0.0136(13) 0.0087(12) -0.0084(12)
C14 0.0407(14) 0.0432(14) 0.0504(15) 0.0063(12) 0.0089(11) 0.0017(11)
C15 0.0318(12) 0.0421(13) 0.0359(12) 0.0046(10) -0.0036(9) -0.0001(10)
C16 0.0388(13) 0.0472(14) 0.0340(12) 0.0008(10) -0.0051(10) -0.0025(11)
C17 0.0419(13) 0.0412(14) 0.0377(13) 0.0008(10) -0.0035(10) 0.0000(11)
C18 0.0339(13) 0.0546(16) 0.0383(13) 0.0091(11) 0.0032(10) 0.0051(11)
C19 0.0311(12) 0.0448(14) 0.0375(13) 0.0072(10) 0.0029(10) 0.0021(10)
C20 0.0413(13) 0.0426(14) 0.0350(12) -0.0002(10) -0.0014(10) 0.0054(11)
C21 0.0387(13) 0.0387(13) 0.0356(12) 0.0020(10) 0.0001(10) 0.0065(10)
C22 0.0315(11) 0.0368(12) 0.0355(12) 0.0025(9) 0.0014(9) 0.0002(9)
C23 0.0406(13) 0.0379(13) 0.0436(13) -0.0008(11) 0.0002(10) 0.0055(10)
C24 0.0394(13) 0.0412(14) 0.0463(14) 0.0059(11) -0.0013(11) 0.0082(11)
C25 0.0318(11) 0.0322(12) 0.0384(12) 0.0009(9) 0.0017(9) -0.0004(9)
C26 0.0373(12) 0.0391(13) 0.0345(12) -0.0032(10) 0.0029(10) 0.0038(10)
C27 0.0318(12) 0.0388(13) 0.0403(13) -0.0037(10) 0.0004(10) 0.0044(10)
C28 0.0329(12) 0.0325(12) 0.0364(12) -0.0021(9) 0.0023(9) -0.0035(9)
C29 0.0335(12) 0.0351(12) 0.0388(13) 0.0004(10) 0.0026(10) -0.0038(9)
C30 0.0360(12) 0.0360(12) 0.0395(13) -0.0044(10) 0.0062(10) -0.0014(10)
C31 0.0309(12) 0.0385(13) 0.0424(13) -0.0007(10) 0.0038(10) 0.0020(10)
C32 0.0406(13) 0.0344(12) 0.0309(11) 0.0021(9) 0.0030(10) -0.0028(10)
C33 0.0530(16) 0.0543(17) 0.0449(15) -0.0068(13) 0.0167(12) -0.0023(13)
C34 0.0533(16) 0.0416(13) 0.0324(12) -0.0048(10) -0.0014(11) -0.0026(12)

loop_
_atom_type_symbol
_atom_type_description
_atom_type_scat_dispersion_real
_atom_type_scat_dispersion_imag
_atom_type_scat_source
C C 0.0033 0.0016 'International Tables Vol C Tables 4.2.6.8 and 6.1.1.4'
H H 0.0000 0.0000 'International Tables Vol C Tables 4.2.6.8 and 6.1.1.4'
Cd Cd -0.8075 1.2024 'International Tables Vol C Tables 4.2.6.8 and 6.1.1.4'
N N 0.0061 0.0033 'International Tables Vol C Tables 4.2.6.8 and 6.1.1.4'
O O 0.0106 0.0060 'International Tables Vol C Tables 4.2.6.8 and 6.1.1.4'

loop_
_geom_angle_atom_site_label_1
_geom_angle_atom_site_label_2
_geom_angle_atom_site_label_3
_geom_angle
_geom_angle_site_symmetry_1
_geom_angle_site_symmetry_3
_geom_angle_publ_flag
O1 Cd1 O4 137.06(5) 1_656 . ?
O2 Cd1 O1 52.78(6) 1_656 1_656 ?
O2 Cd1 O4 160.46(6) 1_656 . ?
O2 Cd1 O6 87.22(6) 1_656 . ?
O3 Cd1 O1 86.08(6) . 1_656 ?
O3 Cd1 O2 138.50(6) . 1_656 ?
O3 Cd1 O4 53.14(6) . . ?
O3 Cd1 O5 83.35(6) . . ?
O3 Cd1 O6 132.82(6) . . ?
O5 Cd1 O1 86.39(6) . 1_656 ?
O5 Cd1 O2 88.22(6) . 1_656 ?
O5 Cd1 O4 77.03(6) . . ?
O5 Cd1 O6 88.43(6) . . ?
O6 Cd1 O1 139.77(6) . 1_656 ?
O6 Cd1 O4 79.72(6) . . ?
O7 Cd1 O1 96.33(7) . 1_656 ?
O7 Cd1 O2 90.39(7) . 1_656 ?
O7 Cd1 O3 100.61(7) . . ?
O7 Cd1 O4 103.26(7) . . ?
O7 Cd1 O5 175.32(6) . . ?
O7 Cd1 O6 87.03(7) . . ?
C1 O1 Cd1 85.80(15) . 1_454 ?
C1 O2 Cd1 98.51(15) . 1_454 ?
C29 O3 Cd1 98.58(14) . . ?
C29 O4 Cd1 81.48(14) . . ?
Cd1 O5 H5A 109.5 . . ?
Cd1 O5 H5B 109.6 . . ?
H5A O5 H5B 104.3 . . ?
C32 O6 Cd1 121.51(15) . . ?
Cd1 O7 H7A 109.4 . . ?
Cd1 O7 H7B 109.4 . . ?
H7A O7 H7B 104.4 . . ?
C14 N1 C15 113.2(2) . . ?
C18 N1 C14 109.4(2) . . ?
C18 N1 C15 113.1(2) . . ?
C32 N2 C33 120.9(2) . . ?
C32 N2 C34 121.2(2) . . ?
C33 N2 C34 117.8(2) . . ?
O1 C1 O2 122.1(2) . . ?
O1 C1 C2 120.0(2) . . ?
O2 C1 C2 117.9(2) . . ?
C3 C2 C1 120.4(2) . . ?
C7 C2 C1 121.0(2) . . ?
C7 C2 C3 118.6(2) . . ?
C2 C3 H3 119.7 . . ?
C4 C3 C2 120.7(2) . . ?
C4 C3 H3 119.7 . . ?
C3 C4 H4 119.5 . . ?
C3 C4 C5 121.0(2) . . ?
C5 C4 H4 119.5 . . ?
C4 C5 C6 117.9(2) . . ?
C4 C5 C8 120.8(2) . . ?
C6 C5 C8 121.3(2) . . ?
C5 C6 H6 119.6 . . ?
C7 C6 C5 120.8(2) . . ?
C7 C6 H6 119.6 . . ?
C2 C7 H7 119.5 . . ?
C6 C7 C2 121.0(2) . . ?
C6 C7 H7 119.5 . . ?
C9 C8 C5 121.1(2) . . ?
C13 C8 C5 121.4(2) . . ?
C13 C8 C9 117.5(2) . . ?
C8 C9 H9 119.4 . . ?
C10 C9 C8 121.2(2) . . ?
C10 C9 H9 119.4 . . ?
C9 C10 H10 119.4 . . ?
C9 C10 C11 121.2(3) . . ?
C11 C10 H10 119.4 . . ?
C10 C11 C12 117.4(2) . . ?
C10 C11 C14 121.2(3) . . ?
C12 C11 C14 121.4(2) . . ?
C11 C12 H12 119.3 . . ?
C13 C12 C11 121.5(3) . . ?
C13 C12 H12 119.3 . . ?
C8 C13 H13 119.5 . . ?
C12 C13 C8 121.0(3) . . ?
C12 C13 H13 119.5 . . ?
N1 C14 C11 113.1(2) . . ?
N1 C14 H14A 109.0 . . ?
N1 C14 H14B 109.0 . . ?
C11 C14 H14A 109.0 . . ?
C11 C14 H14B 109.0 . . ?
H14A C14 H14B 107.8 . . ?
N1 C15 H15 106.7 . . ?
N1 C15 C16 109.82(19) . . ?
N1 C15 C17 115.4(2) . 3_664 ?
C16 C15 H15 106.7 . . ?
C16 C15 C17 111.0(2) . 3_664 ?
C17 C15 H15 106.7 3_664 . ?
C15 C16 H16A 109.3 . . ?
C15 C16 H16B 109.3 . . ?
C15 C16 C17 111.6(2) . . ?
H16A C16 H16B 108.0 . . ?
C17 C16 H16A 109.3 . . ?
C17 C16 H16B 109.3 . . ?
C15 C17 H17A 109.5 3_664 . ?
C15 C17 H17B 109.5 3_664 . ?
C16 C17 C15 110.9(2) . 3_664 ?
C16 C17 H17A 109.5 . . ?
C16 C17 H17B 109.5 . . ?
H17A C17 H17B 108.0 . . ?
N1 C18 H18A 108.8 . . ?
N1 C18 H18B 108.8 . . ?
N1 C18 C19 114.0(2) . . ?
H18A C18 H18B 107.7 . . ?
C19 C18 H18A 108.8 . . ?
C19 C18 H18B 108.8 . . ?
C20 C19 C18 120.9(2) . . ?
C24 C19 C18 120.6(2) . . ?
C24 C19 C20 118.2(2) . . ?
C19 C20 H20 119.5 . . ?
C21 C20 C19 121.0(2) . . ?
C21 C20 H20 119.5 . . ?
C20 C21 H21 119.5 . . ?
C20 C21 C22 121.0(2) . . ?
C22 C21 H21 119.5 . . ?
C21 C22 C23 117.7(2) . . ?
C21 C22 C25 120.5(2) . . ?
C23 C22 C25 121.8(2) . . ?
C22 C23 H23 119.6 . . ?
C24 C23 C22 120.9(2) . . ?
C24 C23 H23 119.6 . . ?
C19 C24 H24 119.4 . . ?
C23 C24 C19 121.3(2) . . ?
C23 C24 H24 119.4 . . ?
C26 C25 C22 120.7(2) . . ?
C26 C25 C31 117.6(2) . . ?
C31 C25 C22 121.7(2) . . ?
C25 C26 H26 119.6 . . ?
C27 C26 C25 120.8(2) . . ?
C27 C26 H26 119.6 . . ?
C26 C27 H27 119.6 . . ?
C26 C27 C28 120.8(2) . . ?
C28 C27 H27 119.6 . . ?
C27 C28 C29 120.2(2) . . ?
C27 C28 C30 119.0(2) . . ?
C30 C28 C29 120.7(2) . . ?
O3 C29 C28 116.9(2) . . ?
O4 C29 O3 122.2(2) . . ?
O4 C29 C28 120.8(2) . . ?
C28 C30 H30 120.0 . . ?
C31 C30 C28 119.9(2) . . ?
C31 C30 H30 120.0 . . ?
C25 C31 H31 119.1 . . ?
C30 C31 C25 121.9(2) . . ?
C30 C31 H31 119.1 . . ?
O6 C32 N2 124.4(2) . . ?
O6 C32 H32 117.8 . . ?
N2 C32 H32 117.8 . . ?
N2 C33 H33A 109.5 . . ?
N2 C33 H33B 109.5 . . ?
N2 C33 H33C 109.5 . . ?
H33A C33 H33B 109.5 . . ?
H33A C33 H33C 109.5 . . ?
H33B C33 H33C 109.5 . . ?
N2 C34 H34A 109.5 . . ?
N2 C34 H34B 109.5 . . ?
N2 C34 H34C 109.5 . . ?
H34A C34 H34B 109.5 . . ?
H34A C34 H34C 109.5 . . ?
H34B C34 H34C 109.5 . . ?

loop_
_geom_bond_atom_site_label_1
_geom_bond_atom_site_label_2
_geom_bond_distance
_geom_bond_site_symmetry_2
_geom_bond_publ_flag
Cd1 O1 2.6026(19) 1_656 ?
Cd1 O2 2.3158(18) 1_656 ?
Cd1 O3 2.2366(17) . ?
Cd1 O4 2.6356(19) . ?
Cd1 O5 2.3101(17) . ?
Cd1 O6 2.3162(16) . ?
Cd1 O7 2.2330(18) . ?
O1 C1 1.245(3) . ?
O2 C1 1.271(3) . ?
O3 C29 1.285(3) . ?
O4 C29 1.237(3) . ?
O5 H5A 0.8535 . ?
O5 H5B 0.8535 . ?
O6 C32 1.245(3) . ?
O7 H7A 0.8503 . ?
O7 H7B 0.8505 . ?
N1 C14 1.466(3) . ?
N1 C15 1.474(3) . ?
N1 C18 1.463(3) . ?
N2 C32 1.312(3) . ?
N2 C33 1.458(3) . ?
N2 C34 1.466(3) . ?
C1 C2 1.501(3) . ?
C2 C3 1.395(3) . ?
C2 C7 1.387(3) . ?
C3 H3 0.9300 . ?
C3 C4 1.385(3) . ?
C4 H4 0.9300 . ?
C4 C5 1.398(4) . ?
C5 C6 1.403(3) . ?
C5 C8 1.478(3) . ?
C6 H6 0.9300 . ?
C6 C7 1.383(3) . ?
C7 H7 0.9300 . ?
C8 C9 1.393(4) . ?
C8 C13 1.387(4) . ?
C9 H9 0.9300 . ?
C9 C10 1.384(4) . ?
C10 H10 0.9300 . ?
C10 C11 1.387(4) . ?
C11 C12 1.390(4) . ?
C11 C14 1.505(4) . ?
C12 H12 0.9300 . ?
C12 C13 1.385(4) . ?
C13 H13 0.9300 . ?
C14 H14A 0.9700 . ?
C14 H14B 0.9700 . ?
C15 H15 0.9800 . ?
C15 C16 1.524(4) . ?
C15 C17 1.535(3) 3_664 ?
C16 H16A 0.9700 . ?
C16 H16B 0.9700 . ?
C16 C17 1.527(3) . ?
C17 H17A 0.9700 . ?
C17 H17B 0.9700 . ?
C18 H18A 0.9700 . ?
C18 H18B 0.9700 . ?
C18 C19 1.508(4) . ?
C19 C20 1.387(3) . ?
C19 C24 1.385(4) . ?
C20 H20 0.9300 . ?
C20 C21 1.385(3) . ?
C21 H21 0.9300 . ?
C21 C22 1.395(3) . ?
C22 C23 1.396(3) . ?
C22 C25 1.482(3) . ?
C23 H23 0.9300 . ?
C23 C24 1.381(4) . ?
C24 H24 0.9300 . ?
C25 C26 1.399(3) . ?
C25 C31 1.399(3) . ?
C26 H26 0.9300 . ?
C26 C27 1.388(3) . ?
C27 H27 0.9300 . ?
C27 C28 1.389(3) . ?
C28 C29 1.498(3) . ?
C28 C30 1.395(3) . ?
C30 H30 0.9300 . ?
C30 C31 1.381(4) . ?
C31 H31 0.9300 . ?
C32 H32 0.9300 . ?
C33 H33A 0.9600 . ?
C33 H33B 0.9600 . ?
C33 H33C 0.9600 . ?
C34 H34A 0.9600 . ?
C34 H34B 0.9600 . ?
C34 H34C 0.9600 . ?

loop_
_geom_hbond_atom_site_label_D
_geom_hbond_atom_site_label_H
_geom_hbond_atom_site_label_A
_geom_hbond_distance_DH
_geom_hbond_distance_HA
_geom_hbond_distance_DA
_geom_hbond_angle_DHA
_geom_hbond_site_symmetry_A
_geom_hbond_publ_flag
O5 H5A O2 0.85 1.86 2.679(2) 159.6 3_666 yes
O5 H5B O6 0.85 1.96 2.748(2) 153.8 3_767 yes
O7 H7A O3 0.85 1.91 2.619(2) 140.2 4_566 yes
O7 H7B O1 0.85 1.95 2.728(3) 152.5 4_667 yes

loop_
_geom_torsion_atom_site_label_1
_geom_torsion_atom_site_label_2
_geom_torsion_atom_site_label_3
_geom_torsion_atom_site_label_4
_geom_torsion
_geom_torsion_site_symmetry_1
_geom_torsion_site_symmetry_2
_geom_torsion_site_symmetry_3
_geom_torsion_site_symmetry_4
_geom_torsion_publ_flag
Cd1 O1 C1 O2 8.6(2) 1_454 . . . ?
Cd1 O1 C1 C2 -170.5(2) 1_454 . . . ?
Cd1 O2 C1 O1 -9.8(3) 1_454 . . . ?
Cd1 O2 C1 C2 169.32(17) 1_454 . . . ?
Cd1 O3 C29 O4 -24.0(3) . . . . ?
Cd1 O3 C29 C28 153.32(18) . . . . ?
Cd1 O4 C29 O3 20.2(2) . . . . ?
Cd1 O4 C29 C28 -157.0(2) . . . . ?
Cd1 O6 C32 N2 170.20(18) . . . . ?
O1 C1 C2 C3 166.0(2) . . . . ?
O1 C1 C2 C7 -11.4(3) . . . . ?
O2 C1 C2 C3 -13.1(3) . . . . ?
O2 C1 C2 C7 169.5(2) . . . . ?
N1 C15 C16 C17 -175.5(2) . . . . ?
N1 C18 C19 C20 129.0(3) . . . . ?
N1 C18 C19 C24 -57.7(3) . . . . ?
C1 C2 C3 C4 -178.1(2) . . . . ?
C1 C2 C7 C6 178.8(2) . . . . ?
C2 C3 C4 C5 -0.8(4) . . . . ?
C3 C2 C7 C6 1.3(4) . . . . ?
C3 C4 C5 C6 1.5(4) . . . . ?
C3 C4 C5 C8 -178.1(2) . . . . ?
C4 C5 C6 C7 -0.8(4) . . . . ?
C4 C5 C8 C9 36.5(4) . . . . ?
C4 C5 C8 C13 -144.3(3) . . . . ?
C5 C6 C7 C2 -0.6(4) . . . . ?
C5 C8 C9 C10 176.1(2) . . . . ?
C5 C8 C13 C12 -176.9(3) . . . . ?
C6 C5 C8 C9 -143.1(3) . . . . ?
C6 C5 C8 C13 36.2(4) . . . . ?
C7 C2 C3 C4 -0.6(3) . . . . ?
C8 C5 C6 C7 178.8(2) . . . . ?
C8 C9 C10 C11 0.5(4) . . . . ?
C9 C8 C13 C12 2.4(4) . . . . ?
C9 C10 C11 C12 3.0(4) . . . . ?
C9 C10 C11 C14 -177.0(3) . . . . ?
C10 C11 C12 C13 -3.8(4) . . . . ?
C10 C11 C14 N1 -65.6(3) . . . . ?
C11 C12 C13 C8 1.1(5) . . . . ?
C12 C11 C14 N1 114.4(3) . . . . ?
C13 C8 C9 C10 -3.1(4) . . . . ?
C14 N1 C15 C16 160.6(2) . . . . ?
C14 N1 C15 C17 -73.0(3) . . . 3_664 ?
C14 N1 C18 C19 -88.7(3) . . . . ?
C14 C11 C12 C13 176.2(3) . . . . ?
C15 N1 C14 C11 -60.2(3) . . . . ?
C15 N1 C18 C19 144.1(2) . . . . ?
C15 C16 C17 C15 -55.6(3) . . . 3_664 ?
C17 C15 C16 C17 55.7(3) 3_664 . . . ?
C18 N1 C14 C11 172.7(2) . . . . ?
C18 N1 C15 C16 -74.3(3) . . . . ?
C18 N1 C15 C17 52.1(3) . . . 3_664 ?
C18 C19 C20 C21 171.4(2) . . . . ?
C18 C19 C24 C23 -171.3(2) . . . . ?
C19 C20 C21 C22 0.3(4) . . . . ?
C20 C19 C24 C23 2.2(4) . . . . ?
C20 C21 C22 C23 1.3(4) . . . . ?
C20 C21 C22 C25 -179.3(2) . . . . ?
C21 C22 C23 C24 -1.2(4) . . . . ?
C21 C22 C25 C26 30.9(3) . . . . ?
C21 C22 C25 C31 -147.6(2) . . . . ?
C22 C23 C24 C19 -0.5(4) . . . . ?
C22 C25 C26 C27 -177.2(2) . . . . ?
C22 C25 C31 C30 178.2(2) . . . . ?
C23 C22 C25 C26 -149.7(2) . . . . ?
C23 C22 C25 C31 31.7(4) . . . . ?
C24 C19 C20 C21 -2.0(4) . . . . ?
C25 C22 C23 C24 179.5(2) . . . . ?
C25 C26 C27 C28 -1.0(4) . . . . ?
C26 C25 C31 C30 -0.4(4) . . . . ?
C26 C27 C28 C29 -176.9(2) . . . . ?
C26 C27 C28 C30 -0.4(4) . . . . ?
C27 C28 C29 O3 -18.9(3) . . . . ?
C27 C28 C29 O4 158.5(2) . . . . ?
C27 C28 C30 C31 1.4(4) . . . . ?
C28 C30 C31 C25 -1.1(4) . . . . ?
C29 C28 C30 C31 178.0(2) . . . . ?
C30 C28 C29 O3 164.6(2) . . . . ?
C30 C28 C29 O4 -18.0(4) . . . . ?
C31 C25 C26 C27 1.4(4) . . . . ?
C33 N2 C32 O6 178.1(2) . . . . ?
C34 N2 C32 O6 -0.2(4) . . . . ?
